data_2012707
loop_
_publ_author_name
'Kraus, Florian'
'Breu, Josef'

_publ_section_title
;
 Arene--arene stacking in the revised structure of 2,2'-bipyridinium
 hexafluorophosphate
;
_journal_issue 5
_journal_name_full 'Acta Crystallographica Section C'
_journal_page_first o254
_journal_page_last o256
_journal_paper_doi 10.1107/S0108270102003955
_journal_volume 58
_journal_year 2002
_chemical_formula_moiety 'C10 H9 N2 + , P F6 -'
_chemical_formula_sum 'C10 H9 F6 N2 P'
_chemical_formula_weight 302.16
_chemical_name_common 'Bipyridinium hexafluorophosphate'
_chemical_name_systematic
;
2,2'-Bipyridinium hexafluorophosphate
;
_space_group_IT_number 14
_symmetry_cell_setting monoclinic
_symmetry_space_group_name_Hall '-P 2ybc'
_symmetry_space_group_name_H-M 'P 1 21/c 1'
_atom_sites_solution_hydrogens geom
_atom_sites_solution_primary direct
_atom_sites_solution_secondary difmap
_cell_angle_alpha 90
_cell_angle_beta 101.416(9)
_cell_angle_gamma 90
_cell_formula_units_Z 4
_cell_length_a 6.1072(4)
_cell_length_b 26.0105(14)
_cell_length_c 7.1380(5)
_cell_measurement_reflns_used 8000
_cell_measurement_temperature 123(2)
_cell_measurement_theta_max 25.75
_cell_measurement_theta_min 3.01
_cell_volume 1111.45(13)
_computing_cell_refinement IPDS
_computing_data_collection 'IPDS (Stoe & Cie, 1999) Query'
_computing_data_reduction IPDS
_computing_molecular_graphics 'PLATON (Spek, 1990)'
_computing_publication_material PLATON
_computing_structure_refinement 'SHELXL97 (Sheldrick, 1997)'
_computing_structure_solution 'SIR92 (Altomare et al., 1993)'
_diffrn_ambient_temperature 123(2)
_diffrn_measured_fraction_theta_full 0.956
_diffrn_measured_fraction_theta_max 0.956
_diffrn_measurement_device 'Stoe IPDS'
_diffrn_measurement_method rotation
_diffrn_radiation_monochromator graphite
_diffrn_radiation_source 'fine-focus sealed tube'
_diffrn_radiation_type 'Mo K\a'
_diffrn_radiation_wavelength 0.71073
_diffrn_reflns_av_R_equivalents 0.0292
_diffrn_reflns_av_sigmaI/netI 0.0169
_diffrn_reflns_limit_h_max 7
_diffrn_reflns_limit_h_min -7
_diffrn_reflns_limit_k_max 31
_diffrn_reflns_limit_k_min -31
_diffrn_reflns_limit_l_max 8
_diffrn_reflns_limit_l_min -8
_diffrn_reflns_number 11182
_diffrn_reflns_reduction_process
;
 ?
;
_diffrn_reflns_theta_full 25.75
_diffrn_reflns_theta_max 25.75
_diffrn_reflns_theta_min 3.01
_exptl_absorpt_coefficient_mu 0.316
_exptl_absorpt_correction_type none
_exptl_crystal_colour colourless
_exptl_crystal_density_diffrn 1.806
_exptl_crystal_density_meas ?
_exptl_crystal_density_method 'not measured'
_exptl_crystal_description prism
_exptl_crystal_F_000 608
_exptl_crystal_size_max 0.24
_exptl_crystal_size_mid 0.20
_exptl_crystal_size_min 0.14
_refine_diff_density_max 0.26
_refine_diff_density_min -0.21
_refine_ls_extinction_method none
_refine_ls_goodness_of_fit_ref 1.052
_refine_ls_hydrogen_treatment mixed
_refine_ls_matrix_type full
_refine_ls_number_constraints 0
_refine_ls_number_parameters 175
_refine_ls_number_reflns 2093
_refine_ls_number_restraints 0
_refine_ls_restrained_S_all 1.052
_refine_ls_R_factor_all 0.035
_refine_ls_R_factor_gt 0.029
_refine_ls_shift/su_max <0.001
_refine_ls_shift/su_mean 0.000
_refine_ls_structure_factor_coef Fsqd
_refine_ls_weighting_details 'calc w = 1/[\s^2^(Fo^2^)+(0.0591P)^2^+0.2024P] where P=(Fo^2^+2Fc^2^)/3'
_refine_ls_weighting_scheme calc
_refine_ls_wR_factor_gt 0.087
_refine_ls_wR_factor_ref 0.091
_reflns_number_gt 1766
_reflns_number_total 2093
_reflns_threshold_expression I>2\s(I)
_cod_data_source_file jz1500.cif
_cod_data_source_block I
_cod_depositor_comments
;
The following automatic conversions were performed:
'_symmetry_cell_setting' value 'Monoclinic' changed to 'monoclinic'
according to '/home/saulius/struct/CIF-dictionaries/cif_core.dic'
dictionary named 'cif_core.dic' version 2.4.1 from 2010-06-29.

Automatic conversion script
Id: cif_fix_enum 1527 2010-12-29 10:47:43Z saulius 

The following automatic conversions were performed:

'_symmetry_cell_setting' value 'Monoclinic' changed to 'monoclinic'
according to /home/saulius/struct/CIF-dictionaries/cif_core.dic
dictionary named 'cif_core.dic' version 2.4.1 from 2010-06-29.

Automatic conversion script
Id: cif_fix_values 1715 2011-07-08 13:25:40Z adriana 

The following automatic conversions were performed:

'_exptl_crystal_density_meas' value 'not measured' was changed to '?'
- the value is perceived as not measured.

Automatic conversion script
Id: cif_fix_values 3008 2015-01-20 13:52:24Z robertas 
;
_cod_original_sg_symbol_H-M 'P 21/c'
_cod_database_code 2012707
_cod_database_fobs_code 2012707

loop_
_symmetry_equiv_pos_as_xyz
x,y,z
-x,1/2+y,1/2-z
-x,-y,-z
x,1/2-y,1/2+z

loop_
_atom_site_aniso_label
_atom_site_aniso_U_11
_atom_site_aniso_U_22
_atom_site_aniso_U_33
_atom_site_aniso_U_12
_atom_site_aniso_U_13
_atom_site_aniso_U_23
N1 0.0203(6) 0.0194(6) 0.0222(6) 0.0014(4) 0.0075(5) -0.0007(4)
N2 0.0216(6) 0.0214(6) 0.0227(6) 0.0013(4) 0.0054(5) -0.0007(4)
C1 0.0244(7) 0.0213(7) 0.0232(7) -0.0040(5) 0.0061(5) 0.0019(5)
C2 0.0280(7) 0.0162(6) 0.0225(6) -0.0001(5) 0.0029(5) 0.0001(4)
C3 0.0251(7) 0.0209(7) 0.0204(6) 0.0031(5) 0.0050(5) -0.0017(5)
C4 0.0217(7) 0.0204(7) 0.0206(6) -0.0003(5) 0.0058(5) 0.0000(5)
C5 0.0194(6) 0.0196(7) 0.0158(6) -0.0013(5) 0.0028(5) 0.0003(4)
C6 0.0207(7) 0.0195(7) 0.0174(6) 0.0013(5) 0.0031(5) 0.0000(4)
C7 0.0199(6) 0.0209(7) 0.0250(7) -0.0002(5) 0.0040(5) 0.0006(5)
C8 0.0243(7) 0.0210(7) 0.0273(7) -0.0044(5) 0.0023(6) 0.0008(5)
C9 0.0285(7) 0.0167(7) 0.0267(7) 0.0009(5) -0.0002(6) 0.0004(5)
C10 0.0231(7) 0.0211(7) 0.0267(7) 0.0042(5) 0.0026(6) -0.0016(5)
P 0.0182(2) 0.0139(2) 0.0219(2) -0.00030(10) 0.0068(2) 0.00010(10)
F1 0.0197(4) 0.0292(5) 0.0420(5) 0.0020(3) 0.0096(4) 0.0020(3)
F2 0.0366(5) 0.0221(4) 0.0319(5) -0.0055(3) 0.0127(4) -0.0084(3)
F3 0.0329(5) 0.0236(4) 0.0288(4) -0.0005(3) 0.0103(4) 0.0071(3)
F4 0.0375(5) 0.0206(4) 0.0301(5) -0.0026(3) 0.0081(4) -0.0064(3)
F5 0.0371(5) 0.0216(4) 0.0298(4) 0.0014(3) 0.0130(4) 0.0072(3)
F6 0.0194(4) 0.0278(5) 0.0457(5) 0.0021(3) 0.0084(4) 0.0026(4)

loop_
_atom_site_label
_atom_site_fract_x
_atom_site_fract_y
_atom_site_fract_z
_atom_site_U_iso_or_equiv
_atom_site_thermal_displace_type
_atom_site_occupancy
_atom_site_type_symbol
N1 0.34527(19) 0.10367(4) 0.32410(16) 0.0202(3) Uani 1.000 N
N2 0.31439(19) 0.20448(4) 0.29431(16) 0.0218(3) Uani 1.000 N
C1 0.3204(2) 0.05270(5) 0.32766(19) 0.0228(4) Uani 1.000 C
C2 0.4682(2) 0.02151(5) 0.25843(18) 0.0225(4) Uani 1.000 C
C3 0.6392(2) 0.04420(5) 0.18499(18) 0.0221(4) Uani 1.000 C
C4 0.6587(2) 0.09728(5) 0.18117(18) 0.0207(4) Uani 1.000 C
C5 0.5079(2) 0.12751(5) 0.25343(16) 0.0184(4) Uani 1.000 C
C6 0.5045(2) 0.18430(5) 0.25800(17) 0.0193(4) Uani 1.000 C
C7 0.6836(2) 0.21390(5) 0.22694(19) 0.0220(4) Uani 1.000 C
C8 0.6626(2) 0.26691(5) 0.22943(19) 0.0246(4) Uani 1.000 C
C9 0.4677(2) 0.28831(5) 0.26513(19) 0.0247(4) Uani 1.000 C
C10 0.2994(2) 0.25554(5) 0.29845(19) 0.0240(4) Uani 1.000 C
P 0.00308(5) 0.094070(10) 0.74709(4) 0.01760(10) Uani 1.000 P
F1 -0.25948(13) 0.10382(3) 0.71589(13) 0.0298(3) Uani 1.000 F
F2 -0.04013(15) 0.04768(3) 0.59649(12) 0.0294(3) Uani 1.000 F
F3 0.01746(14) 0.13359(3) 0.57551(11) 0.0279(3) Uani 1.000 F
F4 0.04584(15) 0.14050(3) 0.89714(12) 0.0292(3) Uani 1.000 F
F5 -0.00984(15) 0.05462(3) 0.91659(12) 0.0286(3) Uani 1.000 F
F6 0.26578(13) 0.08464(3) 0.77507(13) 0.0307(3) Uani 1.000 F
H1 0.258(3) 0.1221(7) 0.369(2) 0.0240 Uiso 1.000 H
H1A 0.20400 0.03840 0.37660 0.0270 Uiso 1.000 H
H2 0.45400 -0.01410 0.26080 0.0270 Uiso 1.000 H
H3 0.74110 0.02370 0.13820 0.0260 Uiso 1.000 H
H4 0.77200 0.11250 0.13050 0.0250 Uiso 1.000 H
H7 0.81370 0.19850 0.20510 0.0260 Uiso 1.000 H
H8 0.77820 0.28790 0.20730 0.0300 Uiso 1.000 H
H9 0.44950 0.32380 0.26690 0.0300 Uiso 1.000 H
H10 0.16970 0.27000 0.32500 0.0290 Uiso 1.000 H

loop_
_atom_type_symbol
_atom_type_description
_atom_type_scat_dispersion_real
_atom_type_scat_dispersion_imag
_atom_type_scat_source
P P 0.1023 0.0942 'International Tables Vol C Tables 4.2.6.8 and 6.1.1.4'
N N 0.0061 0.0033 'International Tables Vol C Tables 4.2.6.8 and 6.1.1.4'
F F 0.0171 0.0103 'International Tables Vol C Tables 4.2.6.8 and 6.1.1.4'
H H 0.0000 0.0000 'International Tables Vol C Tables 4.2.6.8 and 6.1.1.4'
C C 0.0033 0.0016 'International Tables Vol C Tables 4.2.6.8 and 6.1.1.4'

loop_
_geom_angle_atom_site_label_1
_geom_angle_atom_site_label_2
_geom_angle_atom_site_label_3
_geom_angle
_geom_angle_publ_flag
F4 P F5 90.22(4) no
F4 P F6 90.31(5) no
F5 P F6 90.32(5) no
F1 P F2 89.92(5) no
F1 P F3 89.83(5) no
F1 P F4 89.99(5) no
F1 P F5 90.51(5) no
F1 P F6 179.12(5) no
F2 P F3 89.83(4) no
F2 P F4 179.86(6) no
F2 P F5 89.89(4) no
F2 P F6 89.78(5) no
F3 P F4 90.06(4) no
F3 P F5 179.56(6) no
F3 P F6 89.34(5) no
C1 N1 C5 123.91(11) no
C6 N2 C10 117.32(11) no
C1 N1 H1 118.9(13) no
C5 N1 H1 117.2(13) no
N1 C1 C2 119.56(12) no
C1 C2 C3 118.72(12) no
C2 C3 C4 120.28(12) no
C3 C4 C5 119.45(12) no
N1 C5 C6 115.86(11) yes
C4 C5 C6 126.06(11) yes
N1 C5 C4 118.07(12) no
N2 C6 C7 123.41(12) no
C5 C6 C7 122.34(11) yes
N2 C6 C5 114.25(11) yes
C6 C7 C8 118.11(12) no
C7 C8 C9 119.23(12) no
C8 C9 C10 118.48(12) no
N2 C10 C9 123.41(12) no
N1 C1 H1A 120.18 no
C2 C1 H1A 120.25 no
C1 C2 H2 120.67 no
C3 C2 H2 120.61 no
C2 C3 H3 119.88 no
C4 C3 H3 119.84 no
C3 C4 H4 120.32 no
C5 C4 H4 120.23 no
C6 C7 H7 120.88 no
C8 C7 H7 121.01 no
C7 C8 H8 120.44 no
C9 C8 H8 120.33 no
C8 C9 H9 120.77 no
C10 C9 H9 120.75 no
N2 C10 H10 118.23 no
C9 C10 H10 118.36 no

loop_
_geom_bond_atom_site_label_1
_geom_bond_atom_site_label_2
_geom_bond_site_symmetry_1
_geom_bond_site_symmetry_2
_geom_bond_distance
_geom_bond_publ_flag
P F1 . . 1.5949(9) no
P F2 . . 1.6028(9) no
P F3 . . 1.6146(8) no
P F4 . . 1.6009(9) no
P F5 . . 1.6003(9) no
P F6 . . 1.5960(9) no
N1 C1 . . 1.3352(17) yes
N1 C5 . . 1.3505(17) yes
N2 C6 . . 1.3453(17) yes
N2 C10 . . 1.3320(17) yes
N1 H1 . . 0.827(18) no
C1 C2 . . 1.3761(18) yes
C2 C3 . . 1.3894(18) yes
C3 C4 . . 1.3865(18) yes
C4 C5 . . 1.3858(18) yes
C5 C6 . . 1.4777(18) yes
C6 C7 . . 1.3908(18) yes
C7 C8 . . 1.3852(18) yes
C8 C9 . . 1.3826(18) yes
C9 C10 . . 1.3915(18) yes
C1 H1A . . 0.93 no
C2 H2 . . 0.93 no
C3 H3 . . 0.93 no
C4 H4 . . 0.93 no
C7 H7 . . 0.93 no
C8 H8 . . 0.93 no
C9 H9 . . 0.93 no
C10 H10 . . 0.93 no

loop_
_geom_contact_atom_site_label_1
_geom_contact_atom_site_label_2
_geom_contact_distance
_geom_contact_site_symmetry_2
_geom_contact_publ_flag
F1 C9 3.3172(15) 4_455 no
F1 F6 3.0526(12) 1_455 no
F2 C1 3.1969(16) . no
F2 C3 3.1928(15) 1_455 no
F2 C1 3.2260(16) 3_556 no
F2 F2 2.9253(12) 3_556 no
F3 N1 3.0424(14) . no
F3 C4 3.3428(15) 1_455 no
F4 C10 3.2616(15) 4_555 no
F5 C1 3.2151(16) 1_556 no
F5 F5 3.0740(11) 3_557 no
F5 C4 3.2263(16) 1_456 no
F5 C3 3.1565(16) 1_456 no
F6 F1 3.0526(12) 1_655 no
F6 C2 3.2363(15) 3_656 no
F1 H8 2.8275 4_455 no
F1 H9 2.6631 4_455 no
F1 H2 2.6388 3_556 no
F2 H1A 2.3814 . no
F2 H1A 2.4754 3_556 no
F3 H8 2.7811 4_455 no
F3 H1 2.297(17) . no
F4 H4 2.6842 1_456 no
F4 H10 2.5320 4_555 no
F4 H8 2.6645 4_455 no
F5 H4 2.6792 1_456 no
F5 H3 2.5328 1_456 no
F5 H3 2.6927 3_656 no
F6 H9 2.6382 4_555 no
F6 H2 2.5562 3_656 no
N1 N2 2.6345(15) . no
N1 F3 3.0424(14) . no
N2 N1 2.6345(15) . no
N2 C9 3.3107(18) 4_555 no
N2 H1 2.251(18) . no
C1 F2 3.1969(16) . no
C1 F5 3.2151(16) 1_554 no
C1 C2 3.5513(18) 3_656 no
C1 F2 3.2260(15) 3_556 no
C2 C1 3.5513(19) 3_656 no
C2 F6 3.2363(15) 3_656 no
C2 C3 3.5423(18) 3_655 no
C2 C2 3.5729(18) 3_656 no
C3 C2 3.5423(18) 3_655 no
C3 F2 3.1928(15) 1_655 no
C3 F5 3.1565(16) 1_654 no
C4 F5 3.2263(16) 1_654 no
C4 F3 3.3428(15) 1_655 no
C6 C8 3.5469(18) 4_555 no
C6 C9 3.5528(18) 4_554 no
C7 C9 3.2996(19) 4_554 no
C7 C8 3.5632(19) 4_554 no
C7 C10 3.5569(19) 4_554 no
C8 C9 3.5919(19) 4_554 no
C8 C7 3.5632(19) 4_555 no
C8 C6 3.5469(18) 4_554 no
C8 C10 3.4675(19) 4_554 no
C9 C6 3.5528(18) 4_555 no
C9 C8 3.5919(19) 4_555 no
C9 N2 3.3107(18) 4_554 no
C9 C10 3.4783(19) 4_554 no
C9 C7 3.2996(19) 4_555 no
C9 F1 3.3172(15) 4_654 no
C10 C10 3.5806(19) 4_555 no
C10 C7 3.5569(19) 4_555 no
C10 C10 3.5806(19) 4_554 no
C10 C8 3.4675(19) 4_555 no
C10 F4 3.2616(16) 4_554 no
C10 C9 3.4783(19) 4_555 no
C2 H3 3.0983 3_655 no
C4 H7 2.7916 . no
C7 H4 2.8051 . no
C8 H10 3.0375 1_655 no
H1 F3 2.297(17) . no
H1 N2 2.251(18) . no
H1A F2 2.3814 . no
H1A F2 2.4754 3_556 no
H2 F6 2.5562 3_656 no
H2 F1 2.6388 3_556 no
H3 F5 2.6927 3_656 no
H3 F5 2.5328 1_654 no
H3 C2 3.0983 3_655 no
H4 F5 2.6792 1_654 no
H4 F4 2.6842 1_654 no
H4 C7 2.8051 . no
H4 H7 2.3018 . no
H7 H4 2.3018 . no
H7 C4 2.7916 . no
H8 F3 2.7811 4_654 no
H8 H10 2.4175 1_655 no
H8 F1 2.8275 4_654 no
H8 F4 2.6645 4_654 no
H9 F6 2.6382 4_554 no
H9 F1 2.6631 4_654 no
H10 F4 2.5320 4_554 no
H10 C8 3.0375 1_455 no
H10 H8 2.4175 1_455 no

loop_
_geom_hbond_atom_site_label_D
_geom_hbond_atom_site_label_H
_geom_hbond_atom_site_label_A
_geom_hbond_site_symmetry_A
_geom_hbond_distance_DH
_geom_hbond_distance_HA
_geom_hbond_distance_DA
_geom_hbond_angle_DHA
_geom_hbond_publ_flag
N1 H1 F3 . 0.827(18) 2.297(17) 3.0424(14) 150.1(16) yes
N1 H1 N2 . 0.827(18) 2.251(18) 2.6345(15) 108.6(14) yes
C1 H1A F2 . 0.93 2.38 3.1969(16) 146 no
C1 H1A F2 3_556 0.93 2.48 3.2260(15) 138 no
C3 H3 F5 1_654 0.93 2.53 3.1565(16) 125 no
C10 H10 F4 4_554 0.93 2.53 3.2616(16) 136 no

loop_
_geom_torsion_atom_site_label_1
_geom_torsion_atom_site_label_2
_geom_torsion_atom_site_label_3
_geom_torsion_atom_site_label_4
_geom_torsion
_geom_torsion_publ_flag
C5 N1 C1 C2 0.8(2) no
C1 N1 C5 C4 -0.34(18) no
C1 N1 C5 C6 178.60(12) no
C10 N2 C6 C5 -179.31(11) no
C10 N2 C6 C7 0.61(19) no
C6 N2 C10 C9 0.8(2) no
N1 C1 C2 C3 -0.49(19) no
C1 C2 C3 C4 -0.32(19) no
C2 C3 C4 C5 0.81(19) no
C3 C4 C5 C6 -179.32(12) no
C3 C4 C5 N1 -0.49(18) no
N1 C5 C6 C7 166.79(12) no
N1 C5 C6 N2 -13.29(16) no
C4 C5 C6 N2 165.56(12) no
C4 C5 C6 C7 -14.37(19) no
N2 C6 C7 C8 -1.48(19) no
C5 C6 C7 C8 178.44(11) no
C6 C7 C8 C9 0.9(2) no
C7 C8 C9 C10 0.3(2) no
C8 C9 C10 N2 -1.3(2) no

loop_
_cod_related_entry_id
_cod_related_entry_database
_cod_related_entry_code
1 ChemSpider 21134870
